data_2103807
loop_
_publ_author_name
'Bowes, Katharine F.'
'Ferguson, George'
'Lough, Alan J.'
'Zakaria, Choudhury M.'
'Glidewell, Christopher'

_publ_section_title
;
 Phosphonoacetic acid as a building block in supramolecular chemistry:
 salts with organic polyamines
;
_journal_issue 1
_journal_name_full 'Acta Crystallographica Section B'
_journal_page_first 87
_journal_page_last 99
_journal_paper_doi 10.1107/S010876810201858X
_journal_volume 59
_journal_year 2003
_chemical_formula_moiety 'C16 H38 N4, 2(C2 H4 O5 P)'
_chemical_formula_sum 'C20 H46 N4 O10 P2'
_chemical_formula_weight 564.55
_chemical_name_systematic
;
 meso-5,5,7,12,12,14-Hexa-C-methyl-1,4,8,11-
tetraazacyclotetradecane--phosphonoacetic acid (1/2)
;
_space_group_IT_number 2
_symmetry_cell_setting triclinic
_symmetry_space_group_name_Hall '-P 1'
_symmetry_space_group_name_H-M 'P -1'
_atom_sites_solution_hydrogens geom
_atom_sites_solution_primary direct
_atom_sites_solution_secondary difmap
_cell_angle_alpha 62.5110(9)
_cell_angle_beta 85.6800(8)
_cell_angle_gamma 67.1910(9)
_cell_formula_units_Z 1
_cell_length_a 8.7219(2)
_cell_length_b 9.89470(10)
_cell_length_c 9.9343(2)
_cell_measurement_reflns_used 2923
_cell_measurement_temperature 150.0(10)
_cell_measurement_theta_max 27.44
_cell_measurement_theta_min 2.55
_cell_volume 695.42(2)
_computing_cell_refinement 'DENZO-SMN (Otwinowski & Minor, 1997)'
_computing_data_collection 'Kappa-CCD server software (Nonius, 1997)'
_computing_data_reduction 'DENZO-SMN (Otwinowski & Minor, 1997)'
_computing_molecular_graphics 'PLATON (Spek, 2002)'
_computing_publication_material 'SHELXL-97 (Sheldrick, 1997a) and PRPKAPPA (Ferguson, 1999)'
_computing_structure_refinement 'SHELXL-97 (Sheldrick, 1997a)'
_computing_structure_solution 'SHELXS-97 (Sheldrick, 1997b)'
_diffrn_ambient_temperature 150.0(10)
_diffrn_measured_fraction_theta_full 0.992
_diffrn_measured_fraction_theta_max 0.992
_diffrn_measurement_device_type Kappa-CCD
_diffrn_measurement_method '\f scans, and \w scans with \k offsets'
_diffrn_radiation_monochromator graphite
_diffrn_radiation_source 'fine-focus sealed X-ray tube'
_diffrn_radiation_type 'Mo K\a'
_diffrn_radiation_wavelength 0.71073
_diffrn_reflns_av_R_equivalents 0.026
_diffrn_reflns_av_sigmaI/netI 0.0366
_diffrn_reflns_limit_h_max 11
_diffrn_reflns_limit_h_min 0
_diffrn_reflns_limit_k_max 12
_diffrn_reflns_limit_k_min -11
_diffrn_reflns_limit_l_max 12
_diffrn_reflns_limit_l_min -12
_diffrn_reflns_number 9161
_diffrn_reflns_theta_full 27.44
_diffrn_reflns_theta_max 27.44
_diffrn_reflns_theta_min 2.55
_diffrn_standards_decay_% 0
_exptl_absorpt_coefficient_mu 0.213
_exptl_absorpt_correction_type none
_exptl_crystal_colour colourless
_exptl_crystal_density_diffrn 1.348
_exptl_crystal_density_method 'not measured'
_exptl_crystal_description needle
_exptl_crystal_F_000 304
_exptl_crystal_size_max 0.40
_exptl_crystal_size_mid 0.24
_exptl_crystal_size_min 0.20
_refine_diff_density_max 0.273
_refine_diff_density_min -0.413
_refine_ls_extinction_method none
_refine_ls_goodness_of_fit_ref 1.050
_refine_ls_hydrogen_treatment constr
_refine_ls_matrix_type full
_refine_ls_number_parameters 174
_refine_ls_number_reflns 3148
_refine_ls_number_restraints 2
_refine_ls_restrained_S_all 1.058
_refine_ls_R_factor_all 0.0426
_refine_ls_R_factor_gt 0.0360
_refine_ls_shift/su_max 0.000
_refine_ls_shift/su_mean 0.000
_refine_ls_structure_factor_coef Fsqd
_refine_ls_weighting_details 'w=1/[\s^2^(Fo^2^)+(0.0375P)^2^+0.3032P] where P=(Fo^2^+2Fc^2^)/3'
_refine_ls_weighting_scheme calc
_refine_ls_wR_factor_gt 0.0939
_refine_ls_wR_factor_ref 0.0979
_reflns_number_gt 2745
_reflns_number_total 3148
_reflns_threshold_expression >2\s(I)
_cod_data_source_file bm0057.cif
_cod_data_source_block IV
_cod_database_code 2103807
_cod_database_fobs_code 2103807

loop_
_symmetry_equiv_pos_as_xyz
'x, y, z'
'-x, -y, -z'

loop_
_atom_site_label
_atom_site_fract_x
_atom_site_fract_y
_atom_site_fract_z
_atom_site_U_iso_or_equiv
_atom_site_adp_type
_atom_site_calc_flag
_atom_site_refinement_flags
_atom_site_occupancy
_atom_site_disorder_assembly
_atom_site_disorder_group
_atom_site_type_symbol
N1 0.38142(14) 0.75819(15) 0.36971(14) 0.0249(3) Uani d . 1 . . N
C2 0.50414(19) 0.7679(2) 0.25656(18) 0.0320(3) Uani d . 1 . . C
C3 0.53834(19) 0.6374(2) 0.20624(17) 0.0333(3) Uani d . 1 . . C
N4 0.63215(15) 0.47060(17) 0.33057(14) 0.0297(3) Uani d . 1 . . N
C5 0.6823(2) 0.3331(2) 0.2899(2) 0.0387(4) Uani d D 1 . . C
C51 0.8089(2) 0.3448(3) 0.1729(3) 0.0543(5) Uani d . 1 . . C
C52 0.5273(3) 0.3286(4) 0.2214(3) 0.0440(7) Uani d PD 0.711(4) . . C
C6 0.7627(2) 0.1684(2) 0.4368(2) 0.0413(4) Uani d . 1 . . C
C7 0.6511(2) 0.1265(2) 0.5616(2) 0.0384(4) Uani d D 1 . . C
C71 0.7326(4) -0.0533(2) 0.6870(3) 0.0730(8) Uani d . 1 . . C
C72 0.5066(6) 0.1389(7) 0.4802(6) 0.0319(14) Uiso d PD 0.289(4) . . C
P1 -0.07373(4) 0.85424(5) 0.20055(4) 0.02476(12) Uani d . 1 . . P
O1 0.04282(14) 0.40071(13) 0.39647(12) 0.0301(2) Uani d . 1 . . O
O2 0.22829(14) 0.50639(14) 0.39544(13) 0.0354(3) Uani d . 1 . . O
O3 -0.20618(13) 0.98336(14) 0.05432(12) 0.0359(3) Uani d . 1 . . O
O4 0.07233(13) 0.90260(13) 0.19184(12) 0.0303(2) Uani d . 1 . . O
O5 -0.16478(13) 0.83423(13) 0.33803(12) 0.0303(2) Uani d . 1 . . O
C11 0.10463(18) 0.51497(18) 0.33723(16) 0.0253(3) Uani d . 1 . . C
C12 0.0033(2) 0.6616(2) 0.18921(17) 0.0304(3) Uani d . 1 . . C
H1A 0.4193 0.6508 0.4480 0.030 Uiso calc R 1 . . H
H1B 0.2811 0.7807 0.3228 0.030 Uiso calc R 1 . . H
H2A 0.6104 0.7521 0.3029 0.038 Uiso calc R 1 . . H
H2B 0.4595 0.8795 0.1663 0.038 Uiso calc R 1 . . H
H3A 0.4307 0.6437 0.1726 0.040 Uiso calc R 1 . . H
H3B 0.6033 0.6595 0.1181 0.040 Uiso calc R 1 . . H
H4 0.7275 0.4692 0.3660 0.036 Uiso calc R 1 . . H
H51A 0.7578 0.4489 0.0779 0.081 Uiso calc R 1 . . H
H51B 0.8407 0.2506 0.1518 0.081 Uiso calc R 1 . . H
H51C 0.9089 0.3423 0.2145 0.081 Uiso calc R 1 . . H
H52A 0.4383 0.3353 0.2874 0.066 Uiso calc PR 0.711(4) . . H
H52B 0.5625 0.2246 0.2158 0.066 Uiso calc PR 0.711(4) . . H
H52C 0.4853 0.4230 0.1186 0.066 Uiso calc PR 0.711(4) . . H
H6A 0.8059 0.0775 0.4088 0.050 Uiso calc R 1 . . H
H6B 0.8603 0.1697 0.4802 0.050 Uiso calc R 1 . . H
H71A 0.6562 -0.0762 0.7639 0.110 Uiso calc R 1 . . H
H71B 0.8374 -0.0712 0.7354 0.110 Uiso calc R 1 . . H
H71C 0.7566 -0.1281 0.6421 0.110 Uiso calc R 1 . . H
H72A 0.4364 0.2561 0.4133 0.048 Uiso calc PR 0.289(4) . . H
H72B 0.4402 0.0875 0.5550 0.048 Uiso calc PR 0.289(4) . . H
H72C 0.5476 0.0812 0.4186 0.048 Uiso calc PR 0.289(4) . . H
H1 0.0942 0.3285 0.4841 0.045 Uiso calc R 1 . . H
H3 -0.1563 1.0155 -0.0225 0.054 Uiso calc R 1 . . H
H12A -0.0930 0.6435 0.1651 0.036 Uiso calc R 1 . . H
H12B 0.0739 0.6702 0.1053 0.036 Uiso calc R 1 . . H
H5 0.5862 0.3303 0.2474 0.050 Uiso d P 0.29 A -1 H
H7 0.5552 0.1346 0.5080 0.050 Uiso d P 0.71 A -1 H

loop_
_atom_site_aniso_label
_atom_site_aniso_U_11
_atom_site_aniso_U_22
_atom_site_aniso_U_33
_atom_site_aniso_U_12
_atom_site_aniso_U_13
_atom_site_aniso_U_23
N1 0.0199(6) 0.0202(6) 0.0308(6) -0.0062(5) -0.0019(5) -0.0098(5)
C2 0.0252(7) 0.0323(8) 0.0290(7) -0.0137(6) 0.0001(6) -0.0048(6)
C3 0.0249(7) 0.0426(9) 0.0238(7) -0.0098(7) 0.0020(6) -0.0117(7)
N4 0.0217(6) 0.0363(7) 0.0264(6) -0.0035(5) 0.0004(5) -0.0172(6)
C5 0.0271(8) 0.0536(10) 0.0396(9) -0.0056(7) 0.0034(7) -0.0336(9)
C51 0.0387(10) 0.0883(16) 0.0603(12) -0.0219(10) 0.0188(9) -0.0584(13)
C52 0.0332(13) 0.0618(17) 0.0536(16) -0.0168(12) 0.0013(11) -0.0411(14)
C6 0.0306(8) 0.0410(9) 0.0560(11) 0.0013(7) -0.0029(8) -0.0372(9)
C7 0.0388(9) 0.0266(8) 0.0524(10) -0.0096(7) -0.0084(8) -0.0212(8)
C71 0.102(2) 0.0228(9) 0.0812(17) -0.0100(11) -0.0250(15) -0.0212(10)
P1 0.0222(2) 0.02398(19) 0.02130(19) -0.01077(15) 0.00025(14) -0.00380(15)
O1 0.0358(6) 0.0300(6) 0.0262(5) -0.0177(5) 0.0040(4) -0.0109(4)
O2 0.0271(6) 0.0327(6) 0.0413(6) -0.0126(5) 0.0013(5) -0.0127(5)
O3 0.0252(6) 0.0385(6) 0.0270(6) -0.0148(5) -0.0037(4) 0.0004(5)
O4 0.0272(5) 0.0276(5) 0.0270(5) -0.0146(4) -0.0033(4) -0.0020(4)
O5 0.0296(6) 0.0274(5) 0.0275(5) -0.0104(5) 0.0057(4) -0.0092(4)
C11 0.0252(7) 0.0268(7) 0.0269(7) -0.0100(6) 0.0095(6) -0.0161(6)
C12 0.0367(8) 0.0341(8) 0.0216(7) -0.0166(7) 0.0052(6) -0.0123(6)

loop_
_atom_type_symbol
_atom_type_description
_atom_type_scat_dispersion_real
_atom_type_scat_dispersion_imag
_atom_type_scat_source
C C 0.0033 0.0016 'International Tables Vol C Tables 4.2.6.8 and 6.1.1.4'
H H 0.0000 0.0000 'International Tables Vol C Tables 4.2.6.8 and 6.1.1.4'
N N 0.0061 0.0033 'International Tables Vol C Tables 4.2.6.8 and 6.1.1.4'
O O 0.0106 0.0060 'International Tables Vol C Tables 4.2.6.8 and 6.1.1.4'
P P 0.1023 0.0942 'International Tables Vol C Tables 4.2.6.8 and 6.1.1.4'

loop_
_geom_angle_atom_site_label_1
_geom_angle_atom_site_label_2
_geom_angle_atom_site_label_3
_geom_angle_site_symmetry_1
_geom_angle_site_symmetry_3
_geom_angle
_geom_angle_publ_flag
C2 N1 C7 . 2_666 115.82(12) no
C2 N1 H1A . . 108.3 no
C7 N1 H1A 2_666 . 108.3 no
C2 N1 H1B . . 108.3 no
C7 N1 H1B 2_666 . 108.3 no
H1A N1 H1B . . 107.4 no
N1 C2 C3 . . 111.22(12) no
N1 C2 H2A . . 109.4 no
C3 C2 H2A . . 109.4 no
N1 C2 H2B . . 109.4 no
C3 C2 H2B . . 109.4 no
H2A C2 H2B . . 108.0 no
N4 C3 C2 . . 111.18(12) no
N4 C3 H3A . . 109.4 no
C2 C3 H3A . . 109.4 no
N4 C3 H3B . . 109.4 no
C2 C3 H3B . . 109.4 no
H3A C3 H3B . . 108.0 no
C3 N4 C5 . . 115.51(12) no
C3 N4 H4 . . 108.4 no
C5 N4 H4 . . 108.4 no
N4 C5 C6 . . 107.89(12) no
N4 C5 C51 . . 112.25(16) no
C6 C5 C51 . . 108.92(15) no
N4 C5 C52 . . 112.53(15) no
C6 C5 C52 . . 107.47(18) no
C51 C5 C52 . . 107.63(16) no
N4 C5 H5 . . 112.5 no
C6 C5 H5 . . 107.5 no
C51 C5 H5 . . 107.6 no
C5 C51 H51A . . 109.5 no
C5 C51 H51B . . 109.5 no
H51A C51 H51B . . 109.5 no
C5 C51 H51C . . 109.5 no
H51A C51 H51C . . 109.5 no
H51B C51 H51C . . 109.5 no
C5 C52 H52A . . 109.5 no
C5 C52 H52B . . 109.5 no
H52A C52 H52B . . 109.5 no
C5 C52 H52C . . 109.5 no
H52A C52 H52C . . 109.5 no
H52B C52 H52C . . 109.5 no
H52A C52 H5 . . 109.5 no
H52B C52 H5 . . 109.5 no
H52C C52 H5 . . 109.5 no
C7 C6 C5 . . 116.82(13) no
C7 C6 H6A . . 108.1 no
C5 C6 H6A . . 108.1 no
C7 C6 H6B . . 108.1 no
C5 C6 H6B . . 108.1 no
H6A C6 H6B . . 107.3 no
C72 C7 N1 . 2_666 118.2(2) no
C72 C7 C6 . . 102.7(2) no
N1 C7 C6 2_666 . 108.02(13) no
C72 C7 C71 . . 106.5(3) no
N1 C7 C71 2_666 . 109.42(15) no
C6 C7 C71 . . 111.90(17) no
N1 C7 H7 2_666 . 118.1 no
C6 C7 H7 . . 102.9 no
C71 C7 H7 . . 106.5 no
C7 C71 H71A . . 109.5 no
C7 C71 H71B . . 109.5 no
H71A C71 H71B . . 109.5 no
C7 C71 H71C . . 109.5 no
H71A C71 H71C . . 109.5 no
H71B C71 H71C . . 109.5 no
C7 C72 H72A . . 109.5 no
C7 C72 H72B . . 109.5 no
H72A C72 H72B . . 109.5 no
C7 C72 H72C . . 109.5 no
H72A C72 H72C . . 109.5 no
H72B C72 H72C . . 109.5 no
H72A C72 H7 . . 109.6 no
H72B C72 H7 . . 109.1 no
H72C C72 H7 . . 109.7 no
O5 P1 O4 . . 116.93(6) no
O5 P1 O3 . . 107.75(6) no
O4 P1 O3 . . 110.26(6) no
O5 P1 C12 . . 109.11(6) no
O4 P1 C12 . . 107.60(7) no
O3 P1 C12 . . 104.47(7) no
C11 O1 H1 . . 109.5 no
P1 O3 H3 . . 109.5 no
O2 C11 O1 . . 124.27(14) no
O2 C11 C12 . . 123.12(13) no
O1 C11 C12 . . 112.60(13) no
C11 C12 P1 . . 111.65(10) no
C11 C12 H12A . . 109.3 no
P1 C12 H12A . . 109.3 no
C11 C12 H12B . . 109.3 no
P1 C12 H12B . . 109.3 no
H12A C12 H12B . . 108.0 no

loop_
_geom_bond_atom_site_label_1
_geom_bond_atom_site_label_2
_geom_bond_site_symmetry_2
_geom_bond_distance
_geom_bond_publ_flag
N1 C2 . 1.4890(19) no
N1 C7 2_666 1.5119(19) no
N1 H1A . 0.92 no
N1 H1B . 0.92 no
C2 C3 . 1.511(2) no
C2 H2A . 0.99 no
C2 H2B . 0.99 no
C3 N4 . 1.464(2) no
C3 H3A . 0.99 no
C3 H3B . 0.99 no
N4 C5 . 1.492(2) no
N4 H4 . 0.92 no
C5 C6 . 1.533(3) no
C5 C51 . 1.538(2) no
C5 C52 . 1.583(3) no
C5 H5 . 0.98 no
C51 H51A . 0.98 no
C51 H51B . 0.98 no
C51 H51C . 0.98 no
C52 H52A . 0.98 no
C52 H52B . 0.98 no
C52 H52C . 0.98 no
C6 C7 . 1.521(3) no
C6 H6A . 0.99 no
C6 H6B . 0.99 no
C7 C72 . 1.484(5) no
C7 N1 2_666 1.5119(19) no
C7 C71 . 1.526(3) no
C7 H7 . 0.98 no
C71 H71A . 0.98 no
C71 H71B . 0.98 no
C71 H71C . 0.98 no
C72 H72A . 0.98 no
C72 H72B . 0.98 no
C72 H72C . 0.98 no
P1 O5 . 1.4980(11) no
P1 O4 . 1.5090(10) no
P1 O3 . 1.5724(11) no
P1 C12 . 1.8146(16) no
O1 C11 . 1.3137(17) no
O1 H1 . 0.84 no
O2 C11 . 1.2176(18) no
O3 H3 . 0.84 no
C11 C12 . 1.510(2) no
C12 H12A . 0.99 no
C12 H12B . 0.99 no

loop_
_geom_hbond_atom_site_label_D
_geom_hbond_atom_site_label_H
_geom_hbond_atom_site_label_A
_geom_hbond_site_symmetry_A
_geom_hbond_distance_DH
_geom_hbond_distance_HA
_geom_hbond_distance_DA
_geom_hbond_angle_DHA
_geom_hbond_publ_flag
N1 H1A N4 2_666 0.92 2.08 2.817(2) 137 y
N1 H1B O4 . 0.92 1.92 2.799(2) 160 y
N4 H4 O2 2_666 0.92 2.56 3.198(2) 127 y
N4 H4 O1 1_655 0.92 2.57 3.428(2) 155 y
O1 H1 O5 2_566 0.84 1.69 2.517(2) 167 y
O3 H3 O4 2_575 0.84 1.74 2.581(2) 174 y
C2 H2A O5 1_655 0.99 2.50 3.426(2) 156 y

loop_
_geom_torsion_atom_site_label_1
_geom_torsion_atom_site_label_2
_geom_torsion_atom_site_label_3
_geom_torsion_atom_site_label_4
_geom_torsion_site_symmetry_1
_geom_torsion_site_symmetry_3
_geom_torsion_site_symmetry_4
_geom_torsion
_geom_torsion_publ_flag
C7 N1 C2 C3 2_666 . . 174.97(12) no
N1 C2 C3 N4 . . . -69.30(16) no
C2 C3 N4 C5 . . . -176.17(12) no
C3 N4 C5 C6 . . . -174.41(13) no
C3 N4 C5 C51 . . . 65.58(18) no
C3 N4 C5 C52 . . . -56.0(2) no
N4 C5 C6 C7 . . . 63.29(18) no
C51 C5 C6 C7 . . . -174.62(14) no
C52 C5 C6 C7 . . . -58.29(19) no
C5 C6 C7 C72 . . . 54.5(3) no
C5 C6 C7 N1 . . 2_666 -71.09(17) no
C6 C7 N1 C2 . 2_666 2_666 173.6(2) no
C5 C6 C7 C71 . . . 168.41(15) no
O2 C11 C12 P1 . . . -57.35(17) no
O1 C11 C12 P1 . . . 121.49(11) no
O5 P1 C12 C11 . . . -52.86(12) no
O4 P1 C12 C11 . . . 74.93(11) no
O3 P1 C12 C11 . . . -167.87(10) no
